data_2210161
loop_
_publ_author_name
'Fang-Zhong Hu'
'Yong-Qiang Chang'
'Yong-Quan Zhu'
'XiaO Miao Zou'
'Hua-Zheng Yang'

_publ_section_title
;(<i>E</i>)-1,3-Dimethyl-5-<i>p</i>-tolyloxy-1<i>H</i>-pyrazole-4-carbaldehyde
 <i>O</i>-(6-chloropyridazin-3-yl)oxime
;
_journal_coeditor_code CI2132
_journal_issue 9
_journal_name_full 'Acta Crystallographica Section E'
_journal_page_first o3676
_journal_page_last o3677
_journal_paper_doi 10.1107/S160053680602993X
_journal_volume 62
_journal_year 2006
_chemical_formula_iupac 'C18 H18 Cl N5 O2'
_chemical_formula_moiety 'C18 H18 Cl N5 O2'
_chemical_formula_sum 'C18 H18 Cl N5 O2'
_chemical_formula_weight 371.82
_chemical_name_systematic
;
(E)-1,3-Dimethyl-5-p-tolyloxy-1H-pyrazole-4-carbaldehyde
O-(6-chloropyridazin-3-yl)oxime
;
_space_group_IT_number 61
_symmetry_cell_setting orthorhombic
_symmetry_space_group_name_Hall '-P 2ac 2ab'
_symmetry_space_group_name_H-M 'P b c a'
_atom_sites_solution_hydrogens geom
_atom_sites_solution_primary direct
_atom_sites_solution_secondary difmap
_cell_angle_alpha 90.00
_cell_angle_beta 90.00
_cell_angle_gamma 90.00
_cell_formula_units_Z 8
_cell_length_a 14.866(3)
_cell_length_b 10.499(2)
_cell_length_c 24.121(5)
_cell_measurement_reflns_used 2639
_cell_measurement_temperature 294(2)
_cell_measurement_theta_max 20.76
_cell_measurement_theta_min 2.52
_cell_volume 3764.8(13)
_computing_cell_refinement 'SAINT (Bruker, 1999)'
_computing_data_collection 'SMART (Bruker, 1999)'
_computing_data_reduction SAINT
_computing_molecular_graphics 'SHELXTL (Bruker, 1999)'
_computing_publication_material SHELXTL
_computing_structure_refinement 'SHELXL97 (Sheldrick, 1997)'
_computing_structure_solution 'SHELXS97 (Sheldrick, 1997)'
_diffrn_ambient_temperature 294(2)
_diffrn_measured_fraction_theta_full 1.000
_diffrn_measured_fraction_theta_max 1.000
_diffrn_measurement_device_type 'Bruker SMART CCD area-detector'
_diffrn_measurement_method '\f and \w'
_diffrn_radiation_monochromator graphite
_diffrn_radiation_source 'fine-focus sealed tube'
_diffrn_radiation_type MoK\a
_diffrn_radiation_wavelength 0.71073
_diffrn_reflns_av_R_equivalents 0.0696
_diffrn_reflns_av_sigmaI/netI 0.0494
_diffrn_reflns_limit_h_max 17
_diffrn_reflns_limit_h_min -17
_diffrn_reflns_limit_k_max 11
_diffrn_reflns_limit_k_min -12
_diffrn_reflns_limit_l_max 28
_diffrn_reflns_limit_l_min -27
_diffrn_reflns_number 17909
_diffrn_reflns_theta_full 25.01
_diffrn_reflns_theta_max 25.01
_diffrn_reflns_theta_min 1.69
_diffrn_standards_number 0
_exptl_absorpt_coefficient_mu 0.225
_exptl_absorpt_correction_T_max 0.9564
_exptl_absorpt_correction_T_min 0.9355
_exptl_absorpt_correction_type multi-scan
_exptl_absorpt_process_details '(SADABS; Sheldrick, 1996)'
_exptl_crystal_colour colourless
_exptl_crystal_density_diffrn 1.312
_exptl_crystal_density_method 'not measured'
_exptl_crystal_description Block
_exptl_crystal_F_000 1552
_exptl_crystal_size_max 0.30
_exptl_crystal_size_mid 0.26
_exptl_crystal_size_min 0.20
_refine_diff_density_max 0.395
_refine_diff_density_min -0.240
_refine_ls_extinction_method none
_refine_ls_goodness_of_fit_ref 1.016
_refine_ls_hydrogen_treatment constr
_refine_ls_matrix_type full
_refine_ls_number_parameters 238
_refine_ls_number_reflns 3320
_refine_ls_number_restraints 0
_refine_ls_restrained_S_all 1.016
_refine_ls_R_factor_all 0.1378
_refine_ls_R_factor_gt 0.0554
_refine_ls_shift/su_max 0.002
_refine_ls_shift/su_mean 0.000
_refine_ls_structure_factor_coef Fsqd
_refine_ls_weighting_details 'calc w=1/[\s^2^(Fo^2^)+(0.0543P)^2^+6.5016P] where P=(Fo^2^+2Fc^2^)/3'
_refine_ls_weighting_scheme calc
_refine_ls_wR_factor_gt 0.1368
_refine_ls_wR_factor_ref 0.1867
_reflns_number_gt 1606
_reflns_number_total 3320
_reflns_threshold_expression I>2\s(I)
_cod_data_source_file ci2132.cif
_cod_data_source_block I
_cod_depositor_comments
;
The following automatic conversions were performed:
'_symmetry_cell_setting' value 'Orthorhombic' changed to 'orthorhombic'
according to '/home/saulius/struct/CIF-dictionaries/cif_core.dic'
dictionary named 'cif_core.dic' version 2.4.1 from 2010-06-29.

Automatic conversion script
Id: cif_fix_enum 1527 2010-12-29 10:47:43Z saulius 

The following automatic conversions were performed:

'_symmetry_cell_setting' value 'Orthorhombic' changed to
'orthorhombic' according to
/home/saulius/struct/CIF-dictionaries/cif_core.dic dictionary named
'cif_core.dic' version 2.4.1 from 2010-06-29.

Automatic conversion script
Id: cif_fix_values 1715 2011-07-08 13:25:40Z adriana 
;
_cod_original_cell_volume 3764.7(12)
_cod_database_code 2210161
_cod_database_fobs_code 2210161

loop_
_symmetry_equiv_pos_as_xyz
'x, y, z'
'-x+1/2, -y, z+1/2'
'-x, y+1/2, -z+1/2'
'x+1/2, -y+1/2, -z'
'-x, -y, -z'
'x-1/2, y, -z-1/2'
'x, -y-1/2, z-1/2'
'-x-1/2, y-1/2, z'

loop_
_atom_site_type_symbol
_atom_site_label
_atom_site_fract_x
_atom_site_fract_y
_atom_site_fract_z
_atom_site_U_iso_or_equiv
_atom_site_adp_type
_atom_site_calc_flag
_atom_site_refinement_flags
_atom_site_occupancy
Cl Cl1 0.17485(9) 0.73527(13) 0.17777(5) 0.0766(5) Uani d . 1
O O1 0.5795(2) 1.1202(3) 0.43031(12) 0.0709(10) Uani d . 1
O O2 0.2640(2) 0.9383(3) 0.42778(13) 0.0683(9) Uani d . 1
N N1 0.6521(3) 0.9235(5) 0.44178(15) 0.0686(12) Uani d . 1
N N2 0.6334(3) 0.7970(5) 0.44903(16) 0.0728(12) Uani d . 1
N N3 0.3471(3) 0.8705(4) 0.42853(15) 0.0608(10) Uani d . 1
N N4 0.1682(3) 0.9010(4) 0.32123(17) 0.0668(11) Uani d . 1
N N5 0.1653(3) 0.8747(4) 0.26632(17) 0.0675(11) Uani d . 1
C C1 0.5608(3) 1.3025(5) 0.3736(2) 0.0691(14) Uani d . 1
H H1 0.5525 1.3505 0.4056 0.083 Uiso calc R 1
C C2 0.5587(3) 1.3599(5) 0.3219(3) 0.0747(15) Uani d . 1
H H2 0.5494 1.4473 0.3195 0.090 Uiso calc R 1
C C3 0.5702(3) 1.2902(5) 0.2738(2) 0.0640(13) Uani d . 1
C C4 0.5683(4) 1.3552(6) 0.2186(2) 0.0928(19) Uani d . 1
H H4A 0.5322 1.4308 0.2210 0.139 Uiso calc R 1
H H4B 0.5430 1.2988 0.1914 0.139 Uiso calc R 1
H H4C 0.6284 1.3777 0.2079 0.139 Uiso calc R 1
C C5 0.5841(3) 1.1619(5) 0.2789(2) 0.0635(13) Uani d . 1
H H5 0.5912 1.1135 0.2469 0.076 Uiso calc R 1
C C6 0.5879(3) 1.1011(4) 0.32981(18) 0.0579(12) Uani d . 1
H H6 0.5986 1.0140 0.3320 0.069 Uiso calc R 1
C C7 0.5755(3) 1.1720(4) 0.37690(19) 0.0541(12) Uani d . 1
C C8 0.5767(3) 0.9915(5) 0.43484(17) 0.0571(12) Uani d . 1
C C9 0.5046(3) 0.9092(4) 0.43662(16) 0.0516(11) Uani d . 1
C C10 0.5439(4) 0.7891(5) 0.44540(18) 0.0635(13) Uani d . 1
C C11 0.4977(4) 0.6632(5) 0.4506(2) 0.0941(19) Uani d . 1
H H11A 0.5399 0.6003 0.4631 0.141 Uiso calc R 1
H H11B 0.4739 0.6384 0.4152 0.141 Uiso calc R 1
H H11C 0.4494 0.6701 0.4769 0.141 Uiso calc R 1
C C12 0.7454(4) 0.9681(7) 0.4402(2) 0.102(2) Uani d . 1
H H12A 0.7703 0.9523 0.4042 0.152 Uiso calc R 1
H H12B 0.7800 0.9235 0.4676 0.152 Uiso calc R 1
H H12C 0.7471 1.0578 0.4479 0.152 Uiso calc R 1
C C13 0.4117(3) 0.9491(5) 0.43231(16) 0.0558(12) Uani d . 1
H H13 0.3988 1.0358 0.4323 0.067 Uiso calc R 1
C C14 0.1931(3) 0.8492(5) 0.4165(2) 0.0762(16) Uani d . 1
H H14A 0.1358 0.8876 0.4259 0.091 Uiso calc R 1
H H14B 0.2010 0.7745 0.4397 0.091 Uiso calc R 1
C C15 0.1918(3) 0.8089(5) 0.35613(19) 0.0553(12) Uani d . 1
C C16 0.2131(3) 0.6879(5) 0.3385(2) 0.0705(15) Uani d . 1
H H16 0.2299 0.6256 0.3639 0.085 Uiso calc R 1
C C17 0.2092(3) 0.6607(5) 0.2830(2) 0.0734(15) Uani d . 1
H H17 0.2233 0.5805 0.2691 0.088 Uiso calc R 1
C C18 0.1832(3) 0.7589(5) 0.2490(2) 0.0593(12) Uani d . 1

loop_
_atom_site_aniso_label
_atom_site_aniso_U_11
_atom_site_aniso_U_22
_atom_site_aniso_U_33
_atom_site_aniso_U_12
_atom_site_aniso_U_13
_atom_site_aniso_U_23
Cl1 0.0850(9) 0.0806(9) 0.0643(8) 0.0162(8) -0.0140(7) -0.0098(7)
O1 0.090(3) 0.072(2) 0.051(2) -0.015(2) 0.0027(18) -0.0099(18)
O2 0.055(2) 0.083(2) 0.067(2) 0.0041(19) -0.0013(17) 0.0008(19)
N1 0.061(3) 0.096(4) 0.049(2) 0.006(3) 0.004(2) -0.005(2)
N2 0.071(3) 0.092(4) 0.056(3) 0.022(3) 0.008(2) 0.006(2)
N3 0.059(3) 0.068(3) 0.055(2) 0.002(2) 0.001(2) 0.000(2)
N4 0.077(3) 0.055(2) 0.068(3) -0.001(2) -0.012(2) 0.010(2)
N5 0.085(3) 0.054(3) 0.064(3) 0.005(2) -0.017(2) 0.010(2)
C1 0.063(3) 0.057(3) 0.087(4) 0.001(3) 0.009(3) -0.017(3)
C2 0.071(4) 0.053(3) 0.101(4) 0.009(3) 0.004(3) 0.003(3)
C3 0.050(3) 0.060(3) 0.081(4) 0.001(3) -0.002(3) 0.014(3)
C4 0.081(4) 0.094(4) 0.104(5) 0.010(3) 0.000(3) 0.035(4)
C5 0.071(3) 0.064(3) 0.056(3) -0.005(3) 0.004(3) 0.002(3)
C6 0.072(3) 0.050(3) 0.052(3) -0.010(2) 0.002(2) -0.002(2)
C7 0.054(3) 0.058(3) 0.049(3) -0.011(2) -0.001(2) -0.004(2)
C8 0.067(3) 0.065(3) 0.039(3) 0.001(3) 0.004(2) -0.004(2)
C9 0.055(3) 0.060(3) 0.040(2) 0.001(2) 0.002(2) -0.002(2)
C10 0.075(4) 0.071(4) 0.044(3) 0.010(3) 0.007(2) 0.008(2)
C11 0.124(5) 0.068(4) 0.090(4) 0.009(4) 0.011(4) 0.019(3)
C12 0.060(4) 0.158(6) 0.087(4) -0.009(4) 0.006(3) -0.020(4)
C13 0.068(3) 0.058(3) 0.041(3) 0.002(3) -0.001(2) 0.003(2)
C14 0.057(3) 0.097(4) 0.075(4) -0.015(3) 0.007(3) 0.015(3)
C15 0.043(3) 0.058(3) 0.064(3) -0.008(2) 0.003(2) 0.016(3)
C16 0.064(3) 0.054(3) 0.094(4) 0.003(3) 0.001(3) 0.034(3)
C17 0.080(4) 0.059(3) 0.082(4) 0.002(3) 0.001(3) 0.008(3)
C18 0.058(3) 0.051(3) 0.068(3) 0.000(2) -0.007(2) 0.009(3)

loop_
_atom_type_symbol
_atom_type_description
_atom_type_scat_dispersion_real
_atom_type_scat_dispersion_imag
_atom_type_scat_source
C C 0.0033 0.0016 'International Tables Vol C Tables 4.2.6.8 and 6.1.1.4'
H H 0.0000 0.0000 'International Tables Vol C Tables 4.2.6.8 and 6.1.1.4'
N N 0.0061 0.0033 'International Tables Vol C Tables 4.2.6.8 and 6.1.1.4'
O O 0.0106 0.0060 'International Tables Vol C Tables 4.2.6.8 and 6.1.1.4'
Cl Cl 0.1484 0.1585 'International Tables Vol C Tables 4.2.6.8 and 6.1.1.4'

loop_
_geom_angle_atom_site_label_1
_geom_angle_atom_site_label_2
_geom_angle_atom_site_label_3
_geom_angle
_geom_angle_publ_flag
C8 O1 C7 117.4(3) no
N3 O2 C14 108.2(4) no
C8 N1 N2 111.3(4) no
C8 N1 C12 128.2(5) no
N2 N1 C12 120.4(5) no
C10 N2 N1 104.7(4) no
C13 N3 O2 109.4(4) no
C15 N4 N5 118.7(4) no
C18 N5 N4 119.6(4) no
C2 C1 C7 119.0(5) no
C2 C1 H1 120.5 no
C7 C1 H1 120.5 no
C3 C2 C1 121.5(5) no
C3 C2 H2 119.3 no
C1 C2 H2 119.3 no
C5 C3 C2 117.6(5) no
C5 C3 C4 122.2(5) no
C2 C3 C4 120.2(5) no
C3 C4 H4A 109.5 no
C3 C4 H4B 109.5 no
H4A C4 H4B 109.5 no
C3 C4 H4C 109.5 no
H4A C4 H4C 109.5 no
H4B C4 H4C 109.5 no
C3 C5 C6 122.7(5) no
C3 C5 H5 118.7 no
C6 C5 H5 118.7 no
C7 C6 C5 118.6(4) no
C7 C6 H6 120.7 no
C5 C6 H6 120.7 no
C6 C7 C1 120.6(5) no
C6 C7 O1 123.1(4) no
C1 C7 O1 116.3(4) no
N1 C8 O1 121.0(5) no
N1 C8 C9 108.2(4) no
O1 C8 C9 130.7(5) no
C8 C9 C10 104.1(4) no
C8 C9 C13 123.9(5) no
C10 C9 C13 131.9(5) no
N2 C10 C9 111.6(5) no
N2 C10 C11 120.5(5) no
C9 C10 C11 127.9(5) no
C10 C11 H11A 109.5 no
C10 C11 H11B 109.5 no
H11A C11 H11B 109.5 no
C10 C11 H11C 109.5 no
H11A C11 H11C 109.5 no
H11B C11 H11C 109.5 no
N1 C12 H12A 109.5 no
N1 C12 H12B 109.5 no
H12A C12 H12B 109.5 no
N1 C12 H12C 109.5 no
H12A C12 H12C 109.5 no
H12B C12 H12C 109.5 no
N3 C13 C9 122.6(4) no
N3 C13 H13 118.7 no
C9 C13 H13 118.7 no
O2 C14 C15 111.9(4) no
O2 C14 H14A 109.2 no
C15 C14 H14A 109.2 no
O2 C14 H14B 109.2 no
C15 C14 H14B 109.2 no
H14A C14 H14B 107.9 no
N4 C15 C16 122.5(5) no
N4 C15 C14 114.2(5) no
C16 C15 C14 123.4(5) no
C17 C16 C15 118.9(5) no
C17 C16 H16 120.6 no
C15 C16 H16 120.6 no
C16 C17 C18 116.1(5) no
C16 C17 H17 122.0 no
C18 C17 H17 122.0 no
N5 C18 C17 124.2(5) no
N5 C18 Cl1 115.6(4) no
C17 C18 Cl1 120.1(4) no

loop_
_geom_bond_atom_site_label_1
_geom_bond_atom_site_label_2
_geom_bond_distance
_geom_bond_publ_flag
Cl1 C18 1.741(5) no
O1 C8 1.356(5) no
O1 C7 1.399(5) no
O2 N3 1.426(5) no
O2 C14 1.434(5) no
N1 C8 1.340(6) no
N1 N2 1.368(6) no
N1 C12 1.465(6) no
N2 C10 1.335(6) no
N3 C13 1.271(5) no
N4 C15 1.329(5) no
N4 N5 1.353(5) no
N5 C18 1.312(6) no
C1 C2 1.385(7) no
C1 C7 1.390(6) no
C1 H1 0.93 no
C2 C3 1.383(7) no
C2 H2 0.93 no
C3 C5 1.369(6) no
C3 C4 1.497(7) no
C4 H4A 0.96 no
C4 H4B 0.96 no
C4 H4C 0.96 no
C5 C6 1.385(6) no
C5 H5 0.93 no
C6 C7 1.370(6) no
C6 H6 0.93 no
C8 C9 1.377(6) no
C9 C10 1.406(6) no
C9 C13 1.447(6) no
C10 C11 1.495(7) no
C11 H11A 0.96 no
C11 H11B 0.96 no
C11 H11C 0.96 no
C12 H12A 0.96 no
C12 H12B 0.96 no
C12 H12C 0.96 no
C13 H13 0.93 no
C14 C15 1.517(6) no
C14 H14A 0.97 no
C14 H14B 0.97 no
C15 C16 1.376(7) no
C16 C17 1.372(7) no
C16 H16 0.93 no
C17 C18 1.373(6) no
C17 H17 0.93 no

loop_
_geom_hbond_atom_site_label_D
_geom_hbond_atom_site_label_H
_geom_hbond_atom_site_label_A
_geom_hbond_site_symmetry_A
_geom_hbond_distance_DH
_geom_hbond_distance_HA
_geom_hbond_distance_DA
_geom_hbond_angle_DHA
C16 H16 O2 8_655 0.93 2.50 3.409(6) 166

loop_
_geom_torsion_atom_site_label_1
_geom_torsion_atom_site_label_2
_geom_torsion_atom_site_label_3
_geom_torsion_atom_site_label_4
_geom_torsion
_geom_torsion_publ_flag
C8 N1 N2 C10 1.0(5) no
C12 N1 N2 C10 -176.7(4) no
C14 O2 N3 C13 172.9(4) no
C15 N4 N5 C18 1.9(7) no
C7 C1 C2 C3 0.5(8) no
C1 C2 C3 C5 -0.2(7) no
C1 C2 C3 C4 -179.5(5) no
C2 C3 C5 C6 -0.8(7) no
C4 C3 C5 C6 178.6(4) no
C3 C5 C6 C7 1.3(7) no
C5 C6 C7 C1 -0.9(7) no
C5 C6 C7 O1 -178.9(4) no
C2 C1 C7 C6 0.1(7) no
C2 C1 C7 O1 178.2(4) no
C8 O1 C7 C6 -14.1(6) no
C8 O1 C7 C1 167.8(4) no
N2 N1 C8 O1 176.0(4) no
C12 N1 C8 O1 -6.5(7) no
N2 N1 C8 C9 -0.8(5) no
C12 N1 C8 C9 176.7(4) no
C7 O1 C8 N1 99.2(5) no
C7 O1 C8 C9 -84.8(6) no
N1 C8 C9 C10 0.3(5) no
O1 C8 C9 C10 -176.1(4) no
N1 C8 C9 C13 178.0(4) no
O1 C8 C9 C13 1.6(7) no
N1 N2 C10 C9 -0.8(5) no
N1 N2 C10 C11 179.3(4) no
C8 C9 C10 N2 0.3(5) no
C13 C9 C10 N2 -177.2(4) no
C8 C9 C10 C11 -179.7(5) no
C13 C9 C10 C11 2.8(8) no
O2 N3 C13 C9 177.1(3) no
C8 C9 C13 N3 172.8(4) no
C10 C9 C13 N3 -10.2(7) no
N3 O2 C14 C15 -74.7(5) no
N5 N4 C15 C16 -0.2(7) no
N5 N4 C15 C14 179.8(4) no
O2 C14 C15 N4 -68.3(5) no
O2 C14 C15 C16 111.7(5) no
N4 C15 C16 C17 -0.6(7) no
C14 C15 C16 C17 179.5(4) no
C15 C16 C17 C18 -0.3(7) no
N4 N5 C18 C17 -3.0(8) no
N4 N5 C18 Cl1 178.6(3) no
C16 C17 C18 N5 2.2(8) no
C16 C17 C18 Cl1 -179.5(4) no

loop_
_cod_related_entry_id
_cod_related_entry_database
_cod_related_entry_code
1 ChemSpider 21178861
